data_4130262
loop_
_publ_author_name
'Landry, Matthew L.'
'Hu, Dennis X.'
'McKenna, Grace M.'
'Burns, Noah Z.'

_publ_section_title
;
 Catalytic Enantioselective Dihalogenation and the Selective Synthesis of
 (-)-Deschloromytilipin A and (-)-Danicalipin A.
;
_journal_issue 15
_journal_name_full 'Journal of the American Chemical Society'
_journal_page_first 5150
_journal_page_last 5158
_journal_paper_doi 10.1021/jacs.6b01643
_journal_volume 138
_journal_year 2016
_chemical_absolute_configuration rmad
_chemical_formula_moiety 'C15 H16 Br Cl5 O3'
_chemical_formula_sum 'C15 H16 Br Cl5 O3'
_chemical_formula_weight 501.44
_space_group_crystal_system monoclinic
_space_group_IT_number 5
_space_group_name_Hall 'C 2y'
_space_group_name_H-M_alt 'C 1 2 1'
_atom_sites_solution_hydrogens mixed
_atom_sites_solution_primary vecmap
_atom_sites_solution_secondary difmap
_audit_creation_method SHELXL-2014/7
_cell_angle_alpha 90
_cell_angle_beta 110.710(3)
_cell_angle_gamma 90
_cell_formula_units_Z 4
_cell_length_a 21.3275(10)
_cell_length_b 5.0556(2)
_cell_length_c 18.7396(11)
_cell_measurement_reflns_used 9873
_cell_measurement_temperature 120(2)
_cell_measurement_theta_max 28.15
_cell_measurement_theta_min 2.32
_cell_volume 1890.00(16)
_computing_cell_refinement 'Bruker SAINT v8.34A'
_computing_data_collection 'Bruker APEX-II v2014-11.0'
_computing_data_reduction 'Bruker SAINT v8.34A'
_computing_molecular_graphics 'Bruker XP'
_computing_publication_material 'CIFTAB (Sheldrick, 2008)'
_computing_structure_refinement 'SHELXL-2014/7 (Sheldrick, 2014)'
_computing_structure_solution 'SHELXT-2014/2 (Sheldrick, 2014)'
_diffrn_ambient_temperature 120(2)
_diffrn_detector_area_resol_mean 8.33
_diffrn_measured_fraction_theta_full 0.999
_diffrn_measured_fraction_theta_max 0.996
_diffrn_measurement_device_type 'Bruker APEX-II'
_diffrn_measurement_method 'combination of \w and \f-scans '
_diffrn_radiation_type MoK\a
_diffrn_radiation_wavelength 0.71073
_diffrn_reflns_av_R_equivalents 0.0318
_diffrn_reflns_av_unetI/netI 0.0342
_diffrn_reflns_Laue_measured_fraction_full 0.999
_diffrn_reflns_Laue_measured_fraction_max 0.996
_diffrn_reflns_limit_h_max 28
_diffrn_reflns_limit_h_min -28
_diffrn_reflns_limit_k_max 6
_diffrn_reflns_limit_k_min -6
_diffrn_reflns_limit_l_max 24
_diffrn_reflns_limit_l_min -25
_diffrn_reflns_number 28629
_diffrn_reflns_point_group_measured_fraction_full 0.999
_diffrn_reflns_point_group_measured_fraction_max 0.994
_diffrn_reflns_theta_full 25.242
_diffrn_reflns_theta_max 28.346
_diffrn_reflns_theta_min 1.960
_diffrn_source 'fine-focus sealed tube'
_exptl_absorpt_coefficient_mu 2.893
_exptl_absorpt_correction_T_max 0.9072
_exptl_absorpt_correction_T_min 0.3809
_exptl_absorpt_correction_type numerical
_exptl_absorpt_process_details 'SADABS 2014/5 (Sheldrick, 2014)'
_exptl_crystal_colour colorless
_exptl_crystal_density_diffrn 1.762
_exptl_crystal_description blade
_exptl_crystal_F_000 1000
_exptl_crystal_size_max 0.472
_exptl_crystal_size_mid 0.074
_exptl_crystal_size_min 0.054
_refine_diff_density_max 0.469
_refine_diff_density_min -0.398
_refine_diff_density_rms 0.047
_refine_ls_abs_structure_details
;
 Flack x determined using 1865 quotients [(I+)-(I-)]/[(I+)+(I-)]
 (Parsons, Flack and Wagner, Acta Cryst. B69 (2013) 249-259).
;
_refine_ls_abs_structure_Flack 0.013(3)
_refine_ls_extinction_method none
_refine_ls_goodness_of_fit_ref 1.048
_refine_ls_hydrogen_treatment mixed
_refine_ls_matrix_type full
_refine_ls_number_parameters 222
_refine_ls_number_reflns 4715
_refine_ls_number_restraints 1
_refine_ls_restrained_S_all 1.048
_refine_ls_R_factor_all 0.0237
_refine_ls_R_factor_gt 0.0204
_refine_ls_shift/su_max 0.001
_refine_ls_shift/su_mean 0.000
_refine_ls_structure_factor_coef Fsqd
_refine_ls_weighting_details 'w=1/[\s^2^(Fo^2^)+(0.0141P)^2^] where P=(Fo^2^+2Fc^2^)/3'
_refine_ls_weighting_scheme calc
_refine_ls_wR_factor_gt 0.0446
_refine_ls_wR_factor_ref 0.0455
_reflns_Friedel_coverage 0.798
_reflns_Friedel_fraction_full 0.998
_reflns_Friedel_fraction_max 0.991
_reflns_number_gt 4405
_reflns_number_total 4715
_reflns_threshold_expression 'I > 2\s(I)'
_cod_data_source_file ja6b01643_si_004.cif
_cod_data_source_block su1504
_cod_original_sg_symbol_H-M 'C 2'
_cod_database_code 4130262
_shelx_shelxl_version_number 2014/7
_shelx_space_group_comment
;
The symmetry employed for this shelxl refinement is uniquely defined
by the following loop, which should always be used as a source of
symmetry information in preference to the above space-group names.
They are only intended as comments.
;
_shelx_estimated_absorpt_t_min 0.342
_shelx_estimated_absorpt_t_max 0.859
_diffrn_source_monochromator 'Bruker TRIUMPH curved-graphite'

loop_
_space_group_symop_operation_xyz
'x, y, z'
'-x, y, -z'
'x+1/2, y+1/2, z'
'-x+1/2, y+1/2, -z'

loop_
_atom_site_label
_atom_site_type_symbol
_atom_site_fract_x
_atom_site_fract_y
_atom_site_fract_z
_atom_site_U_iso_or_equiv
_atom_site_adp_type
_atom_site_occupancy
_atom_site_site_symmetry_order
_atom_site_calc_flag
_atom_site_refinement_flags_posn
_atom_site_refinement_flags_adp
Br1 Br 0.36740(2) 0.10344(10) -0.00742(2) 0.06128(14) Uani 1 1 d . .
Cl1 Cl 0.47313(3) 0.68655(13) 0.89603(3) 0.02834(15) Uani 1 1 d . .
Cl2 Cl 0.51335(3) 0.96078(13) 0.75379(3) 0.02175(12) Uani 1 1 d . .
Cl3 Cl 0.47322(3) 0.44710(11) 0.60645(3) 0.01612(11) Uani 1 1 d . .
Cl4 Cl 0.30600(2) 0.98038(10) 0.51000(3) 0.01445(11) Uani 1 1 d . .
Cl5 Cl 0.41386(3) 0.95049(11) 0.42405(3) 0.01750(11) Uani 1 1 d . .
O1 O 0.34744(9) 0.5386(3) 0.65436(10) 0.0184(4) Uani 1 1 d . .
H1O H 0.3208(16) 0.597(7) 0.6647(19) 0.045(11) Uiso 1 1 d . .
O2 O 0.32932(8) 0.5155(3) 0.31813(9) 0.0175(4) Uani 1 1 d . .
O3 O 0.24929(8) 0.2020(4) 0.28740(10) 0.0242(4) Uani 1 1 d . .
C1 C 0.38961(15) 1.0527(5) 0.80665(15) 0.0289(6) Uani 1 1 d . .
H1A H 0.3619 1.0535 0.8387 0.043 Uiso 1 1 calc R U
H1B H 0.3627 1.1117 0.7551 0.043 Uiso 1 1 calc R U
H1C H 0.4278 1.1725 0.8284 0.043 Uiso 1 1 calc R U
C2 C 0.41508(12) 0.7747(5) 0.80312(13) 0.0192(5) Uani 1 1 d . .
H2A H 0.3758 0.6526 0.7913 0.023 Uiso 1 1 calc R U
C3 C 0.44706(11) 0.7274(4) 0.74261(13) 0.0153(5) Uani 1 1 d . .
H3A H 0.4664 0.5449 0.7495 0.018 Uiso 1 1 calc R U
C4 C 0.39412(11) 0.7485(4) 0.66255(13) 0.0137(5) Uani 1 1 d . .
H4A H 0.3699 0.9202 0.6588 0.016 Uiso 1 1 calc R U
C5 C 0.41989(11) 0.7323(4) 0.59610(13) 0.0119(4) Uani 1 1 d . .
H5A H 0.4454 0.8967 0.5943 0.014 Uiso 1 1 calc R U
C6 C 0.36117(10) 0.6992(4) 0.52100(12) 0.0121(4) Uani 1 1 d . .
H6A H 0.3357 0.5394 0.5266 0.015 Uiso 1 1 calc R U
C7 C 0.37639(11) 0.6621(4) 0.44839(12) 0.0130(4) Uani 1 1 d . .
H7A H 0.4089 0.5125 0.4568 0.016 Uiso 1 1 calc R U
C8 C 0.31303(11) 0.5858(5) 0.38397(12) 0.0179(5) Uani 1 1 d . .
H8A H 0.2915 0.4340 0.3996 0.021 Uiso 1 1 calc R U
H8B H 0.2812 0.7359 0.3714 0.021 Uiso 1 1 calc R U
C9 C 0.29275(11) 0.3235(5) 0.27353(13) 0.0165(5) Uani 1 1 d . .
C10 C 0.31088(12) 0.2768(5) 0.20530(13) 0.0175(5) Uani 1 1 d . .
C11 C 0.35897(12) 0.4303(6) 0.19046(14) 0.0229(5) Uani 1 1 d . .
H11A H 0.3813 0.5675 0.2246 0.027 Uiso 1 1 calc R U
C12 C 0.37424(13) 0.3825(6) 0.12575(15) 0.0311(7) Uani 1 1 d . .
H12A H 0.4061 0.4900 0.1144 0.037 Uiso 1 1 calc R U
C13 C 0.34305(14) 0.1786(6) 0.07800(14) 0.0326(7) Uani 1 1 d . .
C14 C 0.29493(14) 0.0250(6) 0.09149(15) 0.0336(7) Uani 1 1 d . .
H14A H 0.2733 -0.1135 0.0574 0.040 Uiso 1 1 calc R U
C15 C 0.27853(13) 0.0759(6) 0.15564(14) 0.0274(6) Uani 1 1 d . .
H15A H 0.2452 -0.0270 0.1654 0.033 Uiso 1 1 calc R U

loop_
_atom_site_aniso_label
_atom_site_aniso_U_11
_atom_site_aniso_U_22
_atom_site_aniso_U_33
_atom_site_aniso_U_23
_atom_site_aniso_U_13
_atom_site_aniso_U_12
Br1 0.0553(2) 0.1130(4) 0.02064(15) -0.00674(19) 0.01963(15) 0.0314(2)
Cl1 0.0329(3) 0.0369(4) 0.0114(3) 0.0011(3) 0.0032(3) 0.0020(3)
Cl2 0.0207(3) 0.0218(3) 0.0182(3) 0.0006(3) 0.0012(2) -0.0062(3)
Cl3 0.0162(2) 0.0148(2) 0.0179(3) 0.0015(2) 0.0067(2) 0.0047(2)
Cl4 0.0133(2) 0.0149(2) 0.0154(3) -0.0009(2) 0.00542(19) 0.0032(2)
Cl5 0.0199(3) 0.0160(2) 0.0200(3) 0.0004(2) 0.0114(2) -0.0026(2)
O1 0.0167(8) 0.0241(10) 0.0171(9) -0.0047(7) 0.0091(7) -0.0065(7)
O2 0.0224(8) 0.0210(9) 0.0123(8) -0.0047(6) 0.0102(7) -0.0070(6)
O3 0.0219(9) 0.0313(10) 0.0217(9) -0.0074(8) 0.0108(7) -0.0102(8)
C1 0.0449(16) 0.0238(13) 0.0194(13) -0.0027(10) 0.0133(12) 0.0081(12)
C2 0.0233(13) 0.0231(13) 0.0089(11) -0.0008(9) 0.0028(10) 0.0018(10)
C3 0.0169(11) 0.0136(11) 0.0143(11) -0.0001(9) 0.0040(9) -0.0020(9)
C4 0.0135(11) 0.0159(11) 0.0121(11) -0.0013(8) 0.0049(9) 0.0006(8)
C5 0.0133(10) 0.0087(10) 0.0142(11) -0.0006(8) 0.0055(9) 0.0032(8)
C6 0.0128(10) 0.0102(10) 0.0142(11) -0.0007(8) 0.0057(9) 0.0026(8)
C7 0.0163(11) 0.0100(10) 0.0145(11) -0.0005(8) 0.0078(9) -0.0017(8)
C8 0.0170(11) 0.0244(12) 0.0144(11) -0.0059(10) 0.0083(9) -0.0034(10)
C9 0.0165(11) 0.0182(11) 0.0126(11) -0.0003(9) 0.0026(9) 0.0012(9)
C10 0.0175(12) 0.0230(12) 0.0109(11) 0.0004(9) 0.0037(9) 0.0050(9)
C11 0.0227(12) 0.0296(14) 0.0170(12) 0.0000(11) 0.0077(10) 0.0015(11)
C12 0.0252(13) 0.0506(19) 0.0215(14) 0.0066(12) 0.0131(11) 0.0095(12)
C13 0.0327(15) 0.0522(18) 0.0135(12) -0.0005(13) 0.0090(11) 0.0201(14)
C14 0.0371(16) 0.0401(18) 0.0191(14) -0.0134(11) 0.0044(12) 0.0046(13)
C15 0.0286(14) 0.0321(14) 0.0207(13) -0.0085(12) 0.0077(11) -0.0042(12)

loop_
_atom_type_symbol
_atom_type_description
_atom_type_scat_dispersion_real
_atom_type_scat_dispersion_imag
_atom_type_scat_source
C C 0.0033 0.0016 'International Tables Vol C Tables 4.2.6.8 and 6.1.1.4'
H H 0.0000 0.0000 'International Tables Vol C Tables 4.2.6.8 and 6.1.1.4'
O O 0.0106 0.0060 'International Tables Vol C Tables 4.2.6.8 and 6.1.1.4'
Cl Cl 0.1484 0.1585 'International Tables Vol C Tables 4.2.6.8 and 6.1.1.4'
Br Br -0.2901 2.4595 'International Tables Vol C Tables 4.2.6.8 and 6.1.1.4'

loop_
_geom_angle_atom_site_label_1
_geom_angle_atom_site_label_2
_geom_angle_atom_site_label_3
_geom_angle
C9 O2 C8 116.80(17)
C1 C2 C3 115.9(2)
C1 C2 Cl1 108.77(17)
C3 C2 Cl1 110.04(16)
C4 C3 C2 110.30(18)
C4 C3 Cl2 110.25(15)
C2 C3 Cl2 110.40(16)
O1 C4 C3 107.37(18)
O1 C4 C5 108.07(18)
C3 C4 C5 116.18(18)
C6 C5 C4 110.01(17)
C6 C5 Cl3 106.99(14)
C4 C5 Cl3 110.46(15)
C7 C6 C5 118.31(17)
C7 C6 Cl4 109.37(15)
C5 C6 Cl4 107.91(14)
C8 C7 C6 109.50(17)
C8 C7 Cl5 110.92(15)
C6 C7 Cl5 112.47(15)
O2 C8 C7 109.24(17)
O3 C9 O2 123.6(2)
O3 C9 C10 123.8(2)
O2 C9 C10 112.52(19)
C15 C10 C11 120.1(2)
C15 C10 C9 118.5(2)
C11 C10 C9 121.4(2)
C12 C11 C10 119.8(3)
C13 C12 C11 119.5(3)
C12 C13 C14 121.6(2)
C12 C13 Br1 119.2(2)
C14 C13 Br1 119.2(2)
C13 C14 C15 119.0(3)
C10 C15 C14 119.9(3)
C4 O1 H1O 104(3)
C2 C1 H1A 109.5
C2 C1 H1B 109.5
H1A C1 H1B 109.5
C2 C1 H1C 109.5
H1A C1 H1C 109.5
H1B C1 H1C 109.5
C1 C2 H2A 107.3
C3 C2 H2A 107.3
Cl1 C2 H2A 107.3
C4 C3 H3A 108.6
C2 C3 H3A 108.6
Cl2 C3 H3A 108.6
O1 C4 H4A 108.3
C3 C4 H4A 108.3
C5 C4 H4A 108.3
C6 C5 H5A 109.8
C4 C5 H5A 109.8
Cl3 C5 H5A 109.8
C7 C6 H6A 106.9
C5 C6 H6A 106.9
Cl4 C6 H6A 106.9
C8 C7 H7A 107.9
C6 C7 H7A 107.9
Cl5 C7 H7A 107.9
O2 C8 H8A 109.8
C7 C8 H8A 109.8
O2 C8 H8B 109.8
C7 C8 H8B 109.8
H8A C8 H8B 108.3
C12 C11 H11A 120.1
C10 C11 H11A 120.1
C13 C12 H12A 120.3
C11 C12 H12A 120.3
C13 C14 H14A 120.5
C15 C14 H14A 120.5
C10 C15 H15A 120.0
C14 C15 H15A 120.0

loop_
_geom_bond_atom_site_label_1
_geom_bond_atom_site_label_2
_geom_bond_distance
Br1 C13 1.888(2)
Cl1 C2 1.799(2)
Cl2 C3 1.796(2)
Cl3 C5 1.804(2)
Cl4 C6 1.810(2)
Cl5 C7 1.797(2)
O1 C4 1.426(3)
O2 C9 1.337(3)
O2 C8 1.440(2)
O3 C9 1.214(3)
C1 C2 1.517(4)
C2 C3 1.535(3)
C3 C4 1.529(3)
C4 C5 1.531(3)
C5 C6 1.526(3)
C6 C7 1.518(3)
C7 C8 1.509(3)
C9 C10 1.480(3)
C10 C15 1.385(3)
C10 C11 1.390(3)
C11 C12 1.384(3)
C12 C13 1.373(4)
C13 C14 1.380(4)
C14 C15 1.390(3)
O1 H1O 0.73(3)
C1 H1A 0.9800
C1 H1B 0.9800
C1 H1C 0.9800
C2 H2A 1.0000
C3 H3A 1.0000
C4 H4A 1.0000
C5 H5A 1.0000
C6 H6A 1.0000
C7 H7A 1.0000
C8 H8A 0.9900
C8 H8B 0.9900
C11 H11A 0.9500
C12 H12A 0.9500
C14 H14A 0.9500
C15 H15A 0.9500

loop_
_geom_hbond_atom_site_label_D
_geom_hbond_atom_site_label_H
_geom_hbond_atom_site_label_A
_geom_hbond_distance_DH
_geom_hbond_distance_HA
_geom_hbond_distance_DA
_geom_hbond_angle_DHA
_geom_hbond_site_symmetry_A
O1 H1O O3 0.73(3) 2.07(3) 2.779(2) 167(4) 4_556

loop_
_geom_torsion_atom_site_label_1
_geom_torsion_atom_site_label_2
_geom_torsion_atom_site_label_3
_geom_torsion_atom_site_label_4
_geom_torsion
C1 C2 C3 C4 -67.3(3)
Cl1 C2 C3 C4 168.76(15)
C1 C2 C3 Cl2 54.7(3)
Cl1 C2 C3 Cl2 -69.15(18)
C2 C3 C4 O1 -64.6(2)
Cl2 C3 C4 O1 173.21(14)
C2 C3 C4 C5 174.32(19)
Cl2 C3 C4 C5 52.1(2)
O1 C4 C5 C6 47.7(2)
C3 C4 C5 C6 168.43(18)
O1 C4 C5 Cl3 -70.16(19)
C3 C4 C5 Cl3 50.5(2)
C4 C5 C6 C7 -176.29(18)
Cl3 C5 C6 C7 -56.3(2)
C4 C5 C6 Cl4 58.98(19)
Cl3 C5 C6 Cl4 179.00(10)
C5 C6 C7 C8 170.09(19)
Cl4 C6 C7 C8 -65.9(2)
C5 C6 C7 Cl5 -66.1(2)
Cl4 C6 C7 Cl5 57.91(18)
C9 O2 C8 C7 145.7(2)
C6 C7 C8 O2 -172.15(18)
Cl5 C7 C8 O2 63.1(2)
C8 O2 C9 O3 -2.9(3)
C8 O2 C9 C10 176.76(19)
O3 C9 C10 C15 -2.8(4)
O2 C9 C10 C15 177.6(2)
O3 C9 C10 C11 177.0(2)
O2 C9 C10 C11 -2.7(3)
C15 C10 C11 C12 0.3(4)
C9 C10 C11 C12 -179.4(2)
C10 C11 C12 C13 -1.9(4)
C11 C12 C13 C14 2.3(4)
C11 C12 C13 Br1 -176.9(2)
C12 C13 C14 C15 -1.0(4)
Br1 C13 C14 C15 178.1(2)
C11 C10 C15 C14 1.0(4)
C9 C10 C15 C14 -179.3(2)
C13 C14 C15 C10 -0.6(4)
